data_7052864
loop_
_publ_author_name
'Helttunen, Kaisa'
'Salorinne, Kirsi'
'Barboza, Tahnie'
'Barbosa, H\'el\`ene Campos'
'Suhonen, Aku'
'Nissinen, Maija'

_publ_section_title
;
 Cation binding resorcinarene bis-crowns: the effect of lower rim alkyl
 chain length on crystal packing and solid lipid nanoparticles
;
_journal_issue 3
_journal_name_full 'New Journal of Chemistry'
_journal_page_first 789
_journal_paper_doi 10.1039/c2nj20981k
_journal_volume 36
_journal_year 2012
_chemical_formula_sum 'C56 H76 F12 K2 O14 P2'
_chemical_formula_weight 1341.31
_chemical_name_systematic
;
?
;
_space_group_IT_number 15
_symmetry_cell_setting monoclinic
_symmetry_space_group_name_Hall '-C 2yc'
_symmetry_space_group_name_H-M 'C 1 2/c 1'
_atom_sites_solution_hydrogens geom
_atom_sites_solution_primary direct
_atom_sites_solution_secondary difmap
_audit_creation_method SHELXL-97
_cell_angle_alpha 90.00
_cell_angle_beta 116.8010(10)
_cell_angle_gamma 90.00
_cell_formula_units_Z 8
_cell_length_a 36.7201(7)
_cell_length_b 19.6013(5)
_cell_length_c 19.4874(6)
_cell_measurement_reflns_used 6451
_cell_measurement_temperature 173(2)
_cell_measurement_theta_max 67.01
_cell_measurement_theta_min 2.63
_cell_volume 12519.6(6)
_computing_structure_refinement 'SHELXL-97 (Sheldrick, 1997)'
_computing_structure_solution 'SHELXS-97 (Sheldrick, 1990)'
_diffrn_ambient_temperature 173(2)
_diffrn_measured_fraction_theta_full 0.967
_diffrn_measured_fraction_theta_max 0.967
_diffrn_radiation_monochromator graphite
_diffrn_radiation_source 'fine-focus sealed tube'
_diffrn_radiation_type CuK\a
_diffrn_radiation_wavelength 1.54178
_diffrn_reflns_av_R_equivalents 0.0589
_diffrn_reflns_av_sigmaI/netI 0.0616
_diffrn_reflns_limit_h_max 43
_diffrn_reflns_limit_h_min -43
_diffrn_reflns_limit_k_max 18
_diffrn_reflns_limit_k_min -23
_diffrn_reflns_limit_l_max 22
_diffrn_reflns_limit_l_min -23
_diffrn_reflns_number 17010
_diffrn_reflns_theta_full 67.01
_diffrn_reflns_theta_max 67.01
_diffrn_reflns_theta_min 2.63
_exptl_absorpt_coefficient_mu 2.676
_exptl_absorpt_correction_T_max 0.8778
_exptl_absorpt_correction_T_min 0.6897
_exptl_absorpt_correction_type multi-scan
_exptl_absorpt_process_details 'DENZO (Otwinowski, Borek, Majewski & Minor, 2003)'
_exptl_crystal_colour colorless
_exptl_crystal_density_diffrn 1.423
_exptl_crystal_density_method 'not measured'
_exptl_crystal_description plate
_exptl_crystal_F_000 5600
_exptl_crystal_size_max 0.15
_exptl_crystal_size_mid 0.10
_exptl_crystal_size_min 0.05
_refine_diff_density_max 0.713
_refine_diff_density_min -0.646
_refine_diff_density_rms 0.079
_refine_ls_extinction_method none
_refine_ls_goodness_of_fit_ref 1.029
_refine_ls_hydrogen_treatment constr
_refine_ls_matrix_type full
_refine_ls_number_parameters 833
_refine_ls_number_reflns 10802
_refine_ls_number_restraints 28
_refine_ls_restrained_S_all 1.052
_refine_ls_R_factor_all 0.1319
_refine_ls_R_factor_gt 0.0788
_refine_ls_shift/su_max 0.000
_refine_ls_shift/su_mean 0.000
_refine_ls_structure_factor_coef Fsqd
_refine_ls_weighting_details 'calc w=1/[\s^2^(Fo^2^)+(0.1081P)^2^+46.6676P] where P=(Fo^2^+2Fc^2^)/3'
_refine_ls_weighting_scheme calc
_refine_ls_wR_factor_gt 0.2001
_refine_ls_wR_factor_ref 0.2399
_reflns_number_gt 6451
_reflns_number_total 10802
_reflns_threshold_expression >2sigma(I)
_cod_data_source_file c2nj20981k.txt
_cod_data_source_block C2K2
_cod_original_cell_volume 12519.5(6)
_cod_original_sg_symbol_H-M C2/c
_cod_database_code 7052864

loop_
_symmetry_equiv_pos_as_xyz
'x, y, z'
'-x, y, -z+1/2'
'x+1/2, y+1/2, z'
'-x+1/2, y+1/2, -z+1/2'
'-x, -y, -z'
'x, -y, z-1/2'
'-x+1/2, -y+1/2, -z'
'x+1/2, -y+1/2, z-1/2'

loop_
_atom_site_label
_atom_site_type_symbol
_atom_site_fract_x
_atom_site_fract_y
_atom_site_fract_z
_atom_site_U_iso_or_equiv
_atom_site_adp_type
_atom_site_occupancy
_atom_site_symmetry_multiplicity
_atom_site_calc_flag
_atom_site_refinement_flags
_atom_site_disorder_assembly
_atom_site_disorder_group
C1 C 0.30667(14) 0.1659(2) 0.1854(2) 0.0269(10) Uani 1 1 d . . .
C2 C 0.26956(14) 0.1314(2) 0.1448(3) 0.0295(10) Uani 1 1 d . . .
H2 H 0.2691 0.0835 0.1521 0.035 Uiso 1 1 calc R . .
C3 C 0.23362(14) 0.1631(2) 0.0949(2) 0.0260(10) Uani 1 1 d . . .
C4 C 0.23502(14) 0.2338(2) 0.0878(2) 0.0278(10) Uani 1 1 d . . .
C5 C 0.27050(15) 0.2707(2) 0.1256(3) 0.0312(11) Uani 1 1 d . . .
H5 H 0.2707 0.3187 0.1185 0.037 Uiso 1 1 calc R . .
C6 C 0.30586(14) 0.2366(2) 0.1742(3) 0.0298(10) Uani 1 1 d . . .
C7 C 0.19410(14) 0.1262(2) 0.0470(3) 0.0298(10) Uani 1 1 d . . .
H7 H 0.1826 0.1467 -0.0056 0.036 Uiso 1 1 calc R . .
C8 C 0.16270(14) 0.1381(2) 0.0769(3) 0.0298(10) Uani 1 1 d . . .
C9 C 0.17368(15) 0.1329(2) 0.1550(3) 0.0299(10) Uani 1 1 d . A .
H9 H 0.2015 0.1243 0.1896 0.036 Uiso 1 1 calc R . .
C10 C 0.14559(14) 0.1397(2) 0.1850(3) 0.0297(10) Uani 1 1 d . A .
C11 C 0.10536(15) 0.1542(3) 0.1333(3) 0.0368(11) Uani 1 1 d . A .
C12 C 0.09395(16) 0.1628(3) 0.0549(3) 0.0434(13) Uani 1 1 d . A .
H12 H 0.0668 0.1754 0.0207 0.052 Uiso 1 1 calc R . .
C13 C 0.12211(15) 0.1529(3) 0.0272(3) 0.0369(11) Uani 1 1 d . . .
C14 C 0.15883(14) 0.1274(2) 0.2696(3) 0.0297(10) Uani 1 1 d . . .
H14 H 0.1366 0.1448 0.2812 0.036 Uiso 1 1 calc R . .
C15 C 0.19745(14) 0.1669(2) 0.3198(2) 0.0268(10) Uani 1 1 d . . .
C16 C 0.23537(14) 0.1367(2) 0.3620(2) 0.0267(10) Uani 1 1 d . . .
H16 H 0.2377 0.0887 0.3583 0.032 Uiso 1 1 calc R . .
C17 C 0.27009(14) 0.1734(2) 0.4096(2) 0.0266(10) Uani 1 1 d . . .
C18 C 0.26645(14) 0.2437(2) 0.4118(3) 0.0307(10) Uani 1 1 d . . .
C19 C 0.22941(15) 0.2762(2) 0.3718(3) 0.0340(11) Uani 1 1 d . . .
H19 H 0.2273 0.3242 0.3755 0.041 Uiso 1 1 calc R . .
C20 C 0.19535(14) 0.2377(2) 0.3260(2) 0.0286(10) Uani 1 1 d . . .
C21 C 0.31152(14) 0.1411(2) 0.4597(3) 0.0301(10) Uani 1 1 d . . .
H21 H 0.3224 0.1635 0.5112 0.036 Uiso 1 1 calc R . .
C22 C 0.34207(14) 0.1543(2) 0.4286(3) 0.0290(10) Uani 1 1 d . . .
C23 C 0.33175(14) 0.1423(2) 0.3521(2) 0.0275(10) Uani 1 1 d . . .
H23 H 0.3045 0.1295 0.3187 0.033 Uiso 1 1 calc R . .
C24 C 0.35928(14) 0.1482(2) 0.3216(3) 0.0291(10) Uani 1 1 d . . .
C25 C 0.39918(16) 0.1673(3) 0.3710(3) 0.0434(13) Uani 1 1 d . . .
C26 C 0.41069(16) 0.1821(3) 0.4482(3) 0.0465(14) Uani 1 1 d . . .
H26 H 0.4376 0.1972 0.4809 0.056 Uiso 1 1 calc R . .
C27 C 0.38218(16) 0.1744(3) 0.4770(3) 0.0386(12) Uani 1 1 d . . .
C28 C 0.34639(14) 0.1303(2) 0.2374(3) 0.0293(10) Uani 1 1 d . . .
H28 H 0.3679 0.1481 0.2241 0.035 Uiso 1 1 calc R . .
C29 C 0.19863(16) 0.0490(2) 0.0371(3) 0.0353(11) Uani 1 1 d . . .
H29A H 0.2119 0.0275 0.0886 0.042 Uiso 1 1 calc R . .
H29B H 0.1711 0.0287 0.0089 0.042 Uiso 1 1 calc R . .
C30 C 0.22340(18) 0.0326(3) -0.0057(3) 0.0474(14) Uani 1 1 d . . .
H30A H 0.2102 0.0528 -0.0572 0.071 Uiso 1 1 calc R . .
H30B H 0.2251 -0.0170 -0.0100 0.071 Uiso 1 1 calc R . .
H30C H 0.2509 0.0514 0.0226 0.071 Uiso 1 1 calc R . .
C31 C 0.16274(16) 0.0503(2) 0.2859(3) 0.0394(12) Uani 1 1 d . . .
H31A H 0.1822 0.0305 0.2689 0.047 Uiso 1 1 calc R . .
H31B H 0.1738 0.0426 0.3419 0.047 Uiso 1 1 calc R . .
C32 C 0.1224(2) 0.0151(3) 0.2450(5) 0.083(3) Uani 1 1 d . . .
H32A H 0.1039 0.0315 0.2653 0.124 Uiso 1 1 calc R . .
H32B H 0.1262 -0.0342 0.2531 0.124 Uiso 1 1 calc R . .
H32C H 0.1106 0.0251 0.1899 0.124 Uiso 1 1 calc R . .
C33 C 0.30878(16) 0.0636(2) 0.4728(3) 0.0377(12) Uani 1 1 d . . .
H33A H 0.2878 0.0559 0.4907 0.045 Uiso 1 1 calc R . .
H33B H 0.3000 0.0394 0.4233 0.045 Uiso 1 1 calc R . .
C34 C 0.34906(19) 0.0341(3) 0.5313(4) 0.0587(16) Uani 1 1 d . . .
H34A H 0.3702 0.0428 0.5147 0.088 Uiso 1 1 calc R . .
H34B H 0.3461 -0.0152 0.5357 0.088 Uiso 1 1 calc R . .
H34C H 0.3569 0.0557 0.5814 0.088 Uiso 1 1 calc R . .
C35 C 0.34494(15) 0.0525(2) 0.2272(3) 0.0376(12) Uani 1 1 d . . .
H35A H 0.3254 0.0331 0.2441 0.045 Uiso 1 1 calc R . .
H35B H 0.3347 0.0418 0.1719 0.045 Uiso 1 1 calc R . .
C36 C 0.3860(2) 0.0187(3) 0.2718(4) 0.070(2) Uani 1 1 d . . .
H36A H 0.4054 0.0371 0.2548 0.106 Uiso 1 1 calc R . .
H36B H 0.3833 -0.0306 0.2627 0.106 Uiso 1 1 calc R . .
H36C H 0.3960 0.0278 0.3268 0.106 Uiso 1 1 calc R . .
C37 C 0.34814(18) 0.3337(3) 0.1874(3) 0.0484(14) Uani 1 1 d . . .
H37A H 0.3416 0.3284 0.1331 0.073 Uiso 1 1 calc R . .
H37B H 0.3765 0.3485 0.2165 0.073 Uiso 1 1 calc R . .
H37C H 0.3300 0.3679 0.1924 0.073 Uiso 1 1 calc R . .
C38 C 0.0717(2) 0.1601(5) -0.1027(3) 0.081(2) Uani 1 1 d . . .
H38A H 0.0574 0.1208 -0.0952 0.121 Uiso 1 1 calc R . .
H38B H 0.0693 0.1590 -0.1548 0.121 Uiso 1 1 calc R . .
H38C H 0.0594 0.2023 -0.0956 0.121 Uiso 1 1 calc R . .
C39 C 0.14876(18) 0.3296(3) 0.3080(3) 0.0523(15) Uani 1 1 d . . .
H39A H 0.1536 0.3236 0.3614 0.078 Uiso 1 1 calc R . .
H39B H 0.1201 0.3414 0.2760 0.078 Uiso 1 1 calc R . .
H39C H 0.1662 0.3663 0.3054 0.078 Uiso 1 1 calc R . .
C40 C 0.4325(2) 0.1791(5) 0.6081(4) 0.096(3) Uani 1 1 d . . .
H40A H 0.4441 0.1387 0.5956 0.144 Uiso 1 1 calc R . .
H40B H 0.4334 0.1731 0.6589 0.144 Uiso 1 1 calc R . .
H40C H 0.4483 0.2195 0.6087 0.144 Uiso 1 1 calc R . .
C41 C 0.19774(15) 0.3277(2) 0.0050(3) 0.0327(11) Uani 1 1 d . . .
H41A H 0.2150 0.3237 -0.0219 0.039 Uiso 1 1 calc R . .
H41B H 0.2083 0.3654 0.0428 0.039 Uiso 1 1 calc R . .
C42 C 0.15395(17) 0.3406(3) -0.0516(3) 0.0413(12) Uani 1 1 d . . .
H42A H 0.1524 0.3782 -0.0867 0.050 Uiso 1 1 calc R . .
H42B H 0.1420 0.2992 -0.0827 0.050 Uiso 1 1 calc R . .
C44 C 0.09062(18) 0.3770(3) -0.0593(4) 0.0587(16) Uani 1 1 d . . .
H44A H 0.0752 0.3368 -0.0892 0.070 Uiso 1 1 calc R . .
H44B H 0.0899 0.4127 -0.0958 0.070 Uiso 1 1 calc R . .
C45 C 0.0720(2) 0.4030(4) -0.0104(4) 0.0684(19) Uani 1 1 d . . .
H45A H 0.0883 0.4418 0.0208 0.082 Uiso 1 1 calc R . .
H45B H 0.0441 0.4198 -0.0438 0.082 Uiso 1 1 calc R . .
C47 C 0.0479(2) 0.3733(4) 0.0803(5) 0.080(2) Uani 1 1 d . . .
H47A H 0.0199 0.3873 0.0440 0.096 Uiso 1 1 calc R . .
H47B H 0.0618 0.4125 0.1141 0.096 Uiso 1 1 calc R . .
C48 C 0.0467(3) 0.3122(4) 0.1286(5) 0.097(3) Uani 1 1 d . . .
H48A H 0.0739 0.2904 0.1542 0.116 Uiso 1 1 calc R . .
H48B H 0.0390 0.3276 0.1686 0.116 Uiso 1 1 calc R . .
C50 C 0.0106(2) 0.2057(4) 0.1171(4) 0.075(2) Uani 1 1 d . . .
H50A H 0.0159 0.2197 0.1696 0.090 Uiso 1 1 calc R . .
H50B H -0.0181 0.1904 0.0895 0.090 Uiso 1 1 calc R . .
C51 C 0.03727(19) 0.1499(4) 0.1221(4) 0.074(2) Uani 1 1 d . . .
H51A H 0.0299 0.1102 0.1447 0.089 Uiso 1 1 calc R . .
H51B H 0.0319 0.1371 0.0692 0.089 Uiso 1 1 calc R . .
C52 C 0.29926(16) 0.3427(2) 0.4879(3) 0.0389(12) Uani 1 1 d . . .
H52A H 0.2825 0.3374 0.5156 0.047 Uiso 1 1 calc R . .
H52B H 0.2865 0.3777 0.4474 0.047 Uiso 1 1 calc R . .
C53 C 0.34201(18) 0.3631(3) 0.5427(3) 0.0496(14) Uani 1 1 d . . .
H53A H 0.3414 0.4015 0.5752 0.059 Uiso 1 1 calc R . .
H53B H 0.3564 0.3244 0.5767 0.059 Uiso 1 1 calc R . .
C55 C 0.4024(2) 0.4112(4) 0.5484(4) 0.077(2) Uani 1 1 d . . .
H55A H 0.4203 0.3753 0.5827 0.093 Uiso 1 1 calc R . .
H55B H 0.3998 0.4480 0.5806 0.093 Uiso 1 1 calc R . .
C56 C 0.4199(2) 0.4384(4) 0.4997(5) 0.086(2) Uani 1 1 d . A .
H56A H 0.4010 0.4721 0.4632 0.103 Uiso 1 1 calc R . .
H56B H 0.4461 0.4616 0.5319 0.103 Uiso 1 1 calc R . .
C58 C 0.4498(2) 0.4074(4) 0.4216(5) 0.085(2) Uani 1 1 d D A .
H58A H 0.4738 0.4331 0.4586 0.102 Uiso 1 1 calc R . .
H58B H 0.4330 0.4386 0.3789 0.102 Uiso 1 1 calc R . .
C59 C 0.4634(3) 0.3489(4) 0.3910(6) 0.122(4) Uani 1 1 d D . .
H59A H 0.4382 0.3338 0.3460 0.146 Uiso 0.513(8) 1 calc PR A 1
H59B H 0.4804 0.3700 0.3694 0.146 Uiso 0.513(8) 1 calc PR A 1
H59C H 0.4780 0.3659 0.3624 0.146 Uiso 0.487(8) 1 calc PR A 2
H59D H 0.4826 0.3206 0.4343 0.146 Uiso 0.487(8) 1 calc PR A 2
O60A O 0.4835(3) 0.2885(4) 0.4232(5) 0.066(3) Uani 0.513(8) 1 d PD A 1
C61A C 0.4949(3) 0.2364(6) 0.3876(8) 0.069(4) Uani 0.513(8) 1 d PD A 1
H61A H 0.5220 0.2174 0.4226 0.083 Uiso 0.513(8) 1 calc PR A 1
H61B H 0.4955 0.2527 0.3400 0.083 Uiso 0.513(8) 1 calc PR A 1
O60B O 0.4323(3) 0.3114(4) 0.3454(4) 0.050(2) Uani 0.487(8) 1 d PD A 2
C61B C 0.4493(4) 0.2567(5) 0.3190(7) 0.063(4) Uani 0.487(8) 1 d PD A 2
H61C H 0.4734 0.2747 0.3151 0.076 Uiso 0.487(8) 1 calc PR A 2
H61D H 0.4289 0.2441 0.2664 0.076 Uiso 0.487(8) 1 calc PR A 2
C62 C 0.4630(2) 0.1869(4) 0.3708(5) 0.086(3) Uani 1 1 d D . .
H62A H 0.4738 0.1502 0.3502 0.103 Uiso 0.513(8) 1 calc PR A 1
H62B H 0.4705 0.1720 0.4241 0.103 Uiso 0.513(8) 1 calc PR A 1
H62C H 0.4809 0.1566 0.3585 0.103 Uiso 0.487(8) 1 calc PR A 2
H62D H 0.4746 0.1950 0.4268 0.103 Uiso 0.487(8) 1 calc PR A 2
O4 O 0.19776(10) 0.26472(15) 0.04278(19) 0.0337(8) Uani 1 1 d . . .
O6 O 0.34264(10) 0.27017(16) 0.21674(18) 0.0361(8) Uani 1 1 d . . .
O11 O 0.07868(11) 0.1615(2) 0.1644(2) 0.0580(11) Uani 1 1 d . . .
O13 O 0.11294(11) 0.1577(2) -0.04889(19) 0.0556(11) Uani 1 1 d . . .
O18 O 0.30207(10) 0.27901(16) 0.45445(19) 0.0364(8) Uani 1 1 d . . .
O20 O 0.15799(10) 0.26795(16) 0.28100(19) 0.0370(8) Uani 1 1 d . . .
O25 O 0.42589(12) 0.1686(3) 0.3400(2) 0.0871(18) Uani 1 1 d . A .
O27 O 0.39146(11) 0.1875(2) 0.55212(19) 0.0539(10) Uani 1 1 d . . .
O43 O 0.13196(11) 0.35828(19) -0.0097(2) 0.0460(9) Uani 1 1 d . . .
O46 O 0.07021(13) 0.3521(2) 0.0385(3) 0.0655(12) Uani 1 1 d . . .
O49 O 0.01669(15) 0.2635(3) 0.0774(3) 0.0806(15) Uani 1 1 d . . .
O54 O 0.36287(11) 0.38319(19) 0.4992(2) 0.0491(10) Uani 1 1 d . . .
O57 O 0.42658(14) 0.3840(3) 0.4585(3) 0.0779(14) Uani 1 1 d . . .
K1 K 0.15349(4) 0.29859(6) 0.12916(7) 0.0476(3) Uani 1 1 d . . .
K2 K 0.34910(5) 0.31121(6) 0.36933(7) 0.0552(4) Uani 1 1 d . A .
P1 P 0.0000 0.01000(12) 0.7500 0.0650(7) Uani 1 2 d S . .
F11 F 0.0000 0.0916(3) 0.7500 0.0738(16) Uani 1 2 d S . .
F12 F 0.00304(19) 0.0101(3) 0.6718(3) 0.1105(17) Uani 1 1 d . . .
F13 F 0.04786(17) 0.0116(3) 0.7969(4) 0.137(2) Uani 1 1 d . . .
F14 F 0.0000 -0.0700(3) 0.7500 0.176(5) Uani 1 2 d S . .
P2 P 0.0000 0.48775(15) 0.2500 0.0754(8) Uani 1 2 d S . .
F21 F 0.0087(2) 0.4835(6) 0.1807(4) 0.208(4) Uani 1 1 d . . .
F22 F 0.04635(17) 0.4874(4) 0.3080(4) 0.150(2) Uani 1 1 d . . .
F23 F 0.0000 0.4071(4) 0.2500 0.160(4) Uani 1 2 d S . .
F24 F 0.0000 0.5650(5) 0.2500 0.264(8) Uani 1 2 d S . .
P3 P 0.24455(5) 0.42521(7) 0.23978(8) 0.0428(4) Uani 1 1 d D . .
F31 F 0.24791(11) 0.50459(15) 0.24358(19) 0.0572(9) Uani 1 1 d D . .
F32 F 0.25590(12) 0.42479(15) 0.16981(19) 0.0602(10) Uani 1 1 d . . .
F35 F 0.23369(12) 0.42576(15) 0.30997(19) 0.0607(10) Uani 1 1 d . . .
F33A F 0.2916(4) 0.4206(10) 0.2995(12) 0.143(10) Uani 0.60(4) 1 d PD A 1
F34A F 0.2475(12) 0.3435(4) 0.2430(16) 0.127(8) Uani 0.60(4) 1 d PD A 1
F36A F 0.1983(3) 0.4280(8) 0.1824(7) 0.115(7) Uani 0.60(4) 1 d PD A 1
F33B F 0.2906(4) 0.4153(7) 0.2947(13) 0.058(6) Uani 0.40(4) 1 d PD A 2
F34B F 0.2321(6) 0.3460(6) 0.2263(12) 0.061(5) Uani 0.40(4) 1 d PD A 2
F36B F 0.1960(3) 0.4360(7) 0.1808(11) 0.090(8) Uani 0.40(4) 1 d PD A 2

loop_
_atom_site_aniso_label
_atom_site_aniso_U_11
_atom_site_aniso_U_22
_atom_site_aniso_U_33
_atom_site_aniso_U_23
_atom_site_aniso_U_13
_atom_site_aniso_U_12
C1 0.030(3) 0.032(2) 0.023(2) -0.0012(18) 0.016(2) -0.0018(19)
C2 0.037(3) 0.030(2) 0.028(2) 0.0010(19) 0.020(2) 0.001(2)
C3 0.027(3) 0.032(2) 0.023(2) -0.0007(18) 0.014(2) -0.0031(19)
C4 0.031(3) 0.031(2) 0.024(2) 0.0024(18) 0.015(2) 0.003(2)
C5 0.035(3) 0.034(2) 0.027(2) -0.0014(19) 0.017(2) -0.006(2)
C6 0.031(3) 0.036(2) 0.025(2) -0.0040(19) 0.015(2) -0.005(2)
C7 0.030(3) 0.034(2) 0.024(2) -0.0008(19) 0.011(2) -0.002(2)
C8 0.032(3) 0.030(2) 0.028(2) -0.0016(19) 0.014(2) -0.004(2)
C9 0.030(3) 0.034(2) 0.024(2) -0.0007(19) 0.011(2) -0.006(2)
C10 0.027(3) 0.032(2) 0.029(2) 0.0014(19) 0.011(2) -0.002(2)
C11 0.025(3) 0.050(3) 0.040(3) 0.000(2) 0.018(2) 0.003(2)
C12 0.023(3) 0.063(3) 0.036(3) 0.004(3) 0.007(2) 0.003(2)
C13 0.031(3) 0.047(3) 0.029(3) 0.002(2) 0.010(2) -0.002(2)
C14 0.029(3) 0.034(2) 0.028(2) 0.0010(19) 0.015(2) 0.000(2)
C15 0.027(3) 0.034(2) 0.020(2) 0.0004(18) 0.012(2) -0.0028(19)
C16 0.030(3) 0.031(2) 0.023(2) 0.0017(18) 0.015(2) 0.002(2)
C17 0.030(3) 0.034(2) 0.021(2) -0.0001(18) 0.016(2) 0.000(2)
C18 0.031(3) 0.037(2) 0.024(2) -0.0022(19) 0.012(2) -0.004(2)
C19 0.039(3) 0.030(2) 0.035(3) 0.004(2) 0.018(2) 0.001(2)
C20 0.030(3) 0.035(2) 0.023(2) 0.0036(19) 0.014(2) 0.004(2)
C21 0.031(3) 0.036(2) 0.024(2) 0.0012(19) 0.013(2) 0.004(2)
C22 0.031(3) 0.032(2) 0.025(2) 0.0035(19) 0.014(2) 0.006(2)
C23 0.025(2) 0.030(2) 0.026(2) 0.0019(18) 0.010(2) 0.0016(19)
C24 0.027(3) 0.035(2) 0.026(2) 0.0005(19) 0.012(2) 0.000(2)
C25 0.031(3) 0.064(3) 0.037(3) 0.001(3) 0.017(2) -0.008(3)
C26 0.025(3) 0.076(4) 0.033(3) -0.006(3) 0.008(2) -0.011(3)
C27 0.032(3) 0.052(3) 0.027(3) -0.004(2) 0.010(2) -0.003(2)
C28 0.027(3) 0.035(2) 0.030(2) 0.0022(19) 0.016(2) -0.001(2)
C29 0.040(3) 0.029(2) 0.036(3) -0.005(2) 0.016(2) -0.008(2)
C30 0.058(4) 0.042(3) 0.049(3) -0.010(2) 0.029(3) -0.003(3)
C31 0.042(3) 0.039(3) 0.042(3) 0.006(2) 0.023(3) -0.004(2)
C32 0.049(4) 0.052(4) 0.112(6) 0.024(4) 0.005(4) -0.019(3)
C33 0.038(3) 0.039(3) 0.037(3) 0.007(2) 0.018(2) 0.002(2)
C34 0.061(4) 0.044(3) 0.063(4) 0.014(3) 0.020(3) 0.006(3)
C35 0.034(3) 0.040(3) 0.036(3) -0.001(2) 0.014(2) 0.004(2)
C36 0.049(4) 0.058(4) 0.090(5) -0.006(4) 0.018(4) 0.013(3)
C37 0.052(4) 0.041(3) 0.046(3) 0.002(2) 0.016(3) -0.017(3)
C38 0.041(4) 0.150(7) 0.028(3) 0.007(4) -0.005(3) 0.003(4)
C39 0.048(4) 0.055(3) 0.049(3) -0.008(3) 0.017(3) 0.021(3)
C40 0.039(4) 0.200(10) 0.030(3) -0.011(4) -0.002(3) -0.008(5)
C41 0.037(3) 0.033(2) 0.033(3) 0.004(2) 0.020(2) 0.005(2)
C42 0.049(3) 0.042(3) 0.036(3) 0.001(2) 0.022(3) 0.006(2)
C44 0.039(4) 0.067(4) 0.067(4) 0.014(3) 0.021(3) 0.011(3)
C45 0.045(4) 0.070(4) 0.088(5) 0.005(4) 0.028(4) 0.015(3)
C47 0.051(4) 0.104(6) 0.087(5) -0.016(5) 0.033(4) 0.018(4)
C48 0.146(8) 0.093(5) 0.097(6) -0.058(5) 0.096(6) -0.071(6)
C50 0.051(4) 0.107(6) 0.069(5) 0.009(4) 0.030(4) -0.003(4)
C51 0.033(4) 0.115(6) 0.078(5) 0.013(4) 0.029(4) 0.001(4)
C52 0.043(3) 0.040(3) 0.036(3) -0.009(2) 0.020(3) -0.001(2)
C53 0.051(4) 0.057(3) 0.038(3) -0.019(3) 0.018(3) -0.007(3)
C55 0.051(4) 0.097(5) 0.070(5) -0.026(4) 0.015(4) -0.031(4)
C56 0.057(5) 0.092(6) 0.106(6) -0.010(5) 0.034(5) -0.029(4)
C58 0.052(4) 0.095(6) 0.105(6) 0.041(5) 0.034(4) -0.002(4)
C59 0.107(8) 0.128(8) 0.180(12) 0.080(9) 0.108(9) 0.050(8)
O60A 0.056(6) 0.085(7) 0.047(5) 0.001(4) 0.015(4) -0.002(5)
C61A 0.046(8) 0.095(10) 0.058(8) 0.002(7) 0.016(7) 0.001(7)
O60B 0.040(5) 0.064(5) 0.044(5) 0.009(4) 0.018(4) 0.007(4)
C61B 0.057(9) 0.094(10) 0.041(7) 0.002(7) 0.024(7) -0.003(7)
C62 0.045(4) 0.142(7) 0.079(5) -0.036(5) 0.036(4) -0.015(5)
O4 0.0285(18) 0.0333(17) 0.0386(18) 0.0064(14) 0.0146(16) 0.0020(14)
O6 0.0335(19) 0.0368(17) 0.0336(18) 0.0034(14) 0.0113(16) -0.0086(15)
O11 0.026(2) 0.107(3) 0.040(2) 0.001(2) 0.0139(18) 0.007(2)
O13 0.030(2) 0.103(3) 0.0233(18) 0.0089(19) 0.0031(16) -0.005(2)
O18 0.0333(19) 0.0336(17) 0.0413(19) -0.0087(15) 0.0159(16) -0.0020(15)
O20 0.0313(19) 0.0413(18) 0.0343(18) -0.0020(15) 0.0112(16) 0.0076(15)
O25 0.026(2) 0.196(6) 0.042(2) -0.017(3) 0.018(2) -0.033(3)
O27 0.033(2) 0.095(3) 0.0250(19) -0.0100(19) 0.0055(16) -0.001(2)
O43 0.038(2) 0.057(2) 0.042(2) 0.0084(17) 0.0162(17) 0.0105(18)
O46 0.046(3) 0.073(3) 0.084(3) -0.004(3) 0.035(2) 0.006(2)
O49 0.059(3) 0.107(4) 0.067(3) 0.012(3) 0.021(3) -0.001(3)
O54 0.040(2) 0.059(2) 0.046(2) -0.0164(18) 0.0174(19) -0.0139(18)
O57 0.049(3) 0.082(3) 0.101(4) 0.014(3) 0.033(3) -0.004(2)
K1 0.0644(9) 0.0454(6) 0.0391(6) 0.0027(5) 0.0287(6) 0.0025(6)
K2 0.0899(11) 0.0426(6) 0.0424(7) -0.0057(5) 0.0379(7) -0.0062(6)
P1 0.083(2) 0.0571(14) 0.0743(17) 0.000 0.0522(16) 0.000
F11 0.068(4) 0.061(3) 0.067(3) 0.000 0.008(3) 0.000
F12 0.168(5) 0.105(3) 0.094(3) -0.005(3) 0.090(4) -0.006(3)
F13 0.087(4) 0.184(6) 0.140(5) 0.057(4) 0.050(4) 0.069(4)
F14 0.374(16) 0.058(4) 0.194(9) 0.000 0.215(11) 0.000
P2 0.0709(19) 0.0823(19) 0.0789(19) 0.000 0.0391(16) 0.000
F21 0.151(7) 0.381(13) 0.130(6) -0.035(7) 0.096(5) -0.008(7)
F22 0.082(4) 0.192(6) 0.142(5) -0.029(5) 0.021(4) -0.043(4)
F23 0.134(8) 0.115(6) 0.143(8) 0.000 -0.015(6) 0.000
F24 0.38(2) 0.079(6) 0.245(15) 0.000 0.057(14) 0.000
P3 0.0647(10) 0.0311(6) 0.0431(8) -0.0020(6) 0.0337(8) -0.0028(6)
F31 0.088(3) 0.0354(16) 0.065(2) -0.0045(14) 0.049(2) -0.0076(16)
F32 0.103(3) 0.0419(17) 0.060(2) -0.0076(15) 0.059(2) -0.0057(17)
F35 0.103(3) 0.0452(17) 0.062(2) 0.0016(15) 0.062(2) 0.0004(18)
F33A 0.105(16) 0.25(2) 0.074(12) 0.060(13) 0.041(11) 0.087(14)
F34A 0.29(2) 0.029(5) 0.181(14) 0.017(6) 0.211(16) 0.020(7)
F36A 0.065(8) 0.212(16) 0.066(8) -0.068(9) 0.029(6) -0.094(10)
F33B 0.045(12) 0.069(11) 0.054(12) 0.008(8) 0.017(9) 0.027(8)
F34B 0.062(10) 0.039(8) 0.079(8) -0.027(6) 0.031(9) -0.022(6)
F36B 0.071(13) 0.088(11) 0.095(15) 0.033(10) 0.025(10) 0.048(11)

loop_
_atom_type_symbol
_atom_type_description
_atom_type_scat_dispersion_real
_atom_type_scat_dispersion_imag
_atom_type_scat_source
C C 0.0181 0.0091 'International Tables Vol C Tables 4.2.6.8 and 6.1.1.4'
H H 0.0000 0.0000 'International Tables Vol C Tables 4.2.6.8 and 6.1.1.4'
O O 0.0492 0.0322 'International Tables Vol C Tables 4.2.6.8 and 6.1.1.4'
F F 0.0727 0.0534 'International Tables Vol C Tables 4.2.6.8 and 6.1.1.4'
P P 0.2955 0.4335 'International Tables Vol C Tables 4.2.6.8 and 6.1.1.4'
K K 0.3868 1.0657 'International Tables Vol C Tables 4.2.6.8 and 6.1.1.4'

loop_
_geom_angle_atom_site_label_1
_geom_angle_atom_site_label_2
_geom_angle_atom_site_label_3
_geom_angle
_geom_angle_site_symmetry_1
_geom_angle_site_symmetry_3
C6 C1 C2 116.2(4) . .
C6 C1 C28 120.4(4) . .
C2 C1 C28 123.4(4) . .
C3 C2 C1 123.7(4) . .
C2 C3 C4 116.7(4) . .
C2 C3 C7 124.4(4) . .
C4 C3 C7 118.8(4) . .
C5 C4 O4 122.2(4) . .
C5 C4 C3 122.5(4) . .
O4 C4 C3 115.3(4) . .
C4 C5 C6 118.7(4) . .
C5 C6 O6 122.5(4) . .
C5 C6 C1 122.1(4) . .
O6 C6 C1 115.3(4) . .
C3 C7 C8 111.8(4) . .
C3 C7 C29 114.8(4) . .
C8 C7 C29 109.8(4) . .
C9 C8 C13 117.8(4) . .
C9 C8 C7 120.7(4) . .
C13 C8 C7 121.5(4) . .
C9 C8 K1 76.0(3) . .
C13 C8 K1 78.1(3) . .
C7 C8 K1 117.0(3) . .
C8 C9 C10 123.0(4) . .
C8 C9 K1 80.0(3) . .
C10 C9 K1 79.3(3) . .
C11 C10 C9 117.3(4) . .
C11 C10 C14 122.4(4) . .
C9 C10 C14 120.2(4) . .
C11 C10 K1 78.1(3) . .
C9 C10 K1 76.4(3) . .
C14 C10 K1 118.0(3) . .
O11 C11 C10 116.0(4) . .
O11 C11 C12 123.2(5) . .
C10 C11 C12 120.8(5) . .
O11 C11 K1 114.3(3) . .
C10 C11 K1 77.9(3) . .
C12 C11 K1 76.9(3) . .
C13 C12 C11 120.1(5) . .
C13 C12 K1 79.7(3) . .
C11 C12 K1 78.9(3) . .
O13 C13 C12 123.5(5) . .
O13 C13 C8 115.5(4) . .
C12 C13 C8 120.9(5) . .
O13 C13 K1 115.6(3) . .
C12 C13 K1 76.6(3) . .
C8 C13 K1 78.0(3) . .
C10 C14 C15 111.6(4) . .
C10 C14 C31 109.6(4) . .
C15 C14 C31 113.2(4) . .
C16 C15 C20 116.8(4) . .
C16 C15 C14 123.9(4) . .
C20 C15 C14 119.3(4) . .
C15 C16 C17 123.1(4) . .
C18 C17 C16 117.5(4) . .
C18 C17 C21 118.3(4) . .
C16 C17 C21 124.1(4) . .
O18 C18 C19 122.2(4) . .
O18 C18 C17 116.1(4) . .
C19 C18 C17 121.7(4) . .
C18 C19 C20 118.9(4) . .
O20 C20 C19 121.5(4) . .
O20 C20 C15 116.6(4) . .
C19 C20 C15 121.8(4) . .
C22 C21 C17 112.1(4) . .
C22 C21 C33 110.3(4) . .
C17 C21 C33 113.1(4) . .
C23 C22 C27 117.8(4) . .
C23 C22 C21 120.6(4) . .
C27 C22 C21 121.5(4) . .
C23 C22 K2 79.0(3) . .
C27 C22 K2 75.6(3) . .
C21 C22 K2 118.8(3) . .
C22 C23 C24 123.3(4) . .
C22 C23 K2 77.2(3) . .
C24 C23 K2 79.6(3) . .
C23 C24 C25 117.8(4) . .
C23 C24 C28 120.5(4) . .
C25 C24 C28 121.6(4) . .
C23 C24 K2 76.6(3) . .
C25 C24 K2 76.6(3) . .
C28 C24 K2 119.4(3) . .
O25 C25 C24 116.1(5) . .
O25 C25 C26 123.0(5) . .
C24 C25 C26 120.9(5) . .
O25 C25 K2 118.6(4) . .
C24 C25 K2 79.6(3) . .
C26 C25 K2 74.6(3) . .
C25 C26 C27 119.4(5) . .
C25 C26 K2 81.1(3) . .
C27 C26 K2 77.8(3) . .
O27 C27 C22 116.8(5) . .
O27 C27 C26 122.5(5) . .
C22 C27 C26 120.7(5) . .
O27 C27 K2 111.9(3) . .
C22 C27 K2 80.0(3) . .
C26 C27 K2 77.6(3) . .
C1 C28 C24 110.5(4) . .
C1 C28 C35 113.8(4) . .
C24 C28 C35 110.1(4) . .
C30 C29 C7 113.6(4) . .
C32 C31 C14 111.4(5) . .
C34 C33 C21 112.6(4) . .
C36 C35 C28 113.1(4) . .
O4 C41 C42 105.9(4) . .
O4 C41 K1 53.3(2) . .
C42 C41 K1 81.9(3) . .
O43 C42 C41 108.3(4) . .
O43 C44 C45 108.0(5) . .
O46 C45 C44 111.5(5) . .
O46 C47 C48 107.4(6) . .
O49 C48 C47 108.3(7) . .
C51 C50 O49 111.5(6) . .
O11 C51 C50 116.5(7) . .
O18 C52 C53 106.8(4) . .
O54 C53 C52 108.7(4) . .
O54 C55 C56 108.2(6) . .
O57 C56 C55 109.3(6) . .
O57 C58 C59 110.0(6) . .
O60B C59 O60A 87.2(7) . .
O60B C59 C58 111.1(7) . .
O60A C59 C58 133.5(9) . .
C59 O60A C61A 128.1(9) . .
O60A C61A C62 102.0(8) . .
C59 O60B C61B 106.0(9) . .
C59 O60B K2 118.9(6) . .
C61B O60B K2 128.7(7) . .
O60B C61B C62 117.5(8) . .
O25 C62 C61A 152.6(9) . .
O25 C62 C61B 88.7(7) . .
C61A C62 C61B 64.6(8) . .
C4 O4 C41 118.2(3) . .
C4 O4 K1 112.6(2) . .
C41 O4 K1 103.3(2) . .
C6 O6 C37 116.7(4) . .
C6 O6 K2 109.9(3) . .
C37 O6 K2 101.7(3) . .
C11 O11 C51 122.1(5) . .
C13 O13 C38 117.9(5) . .
C18 O18 C52 117.9(4) . .
C18 O18 K2 113.9(3) . .
C52 O18 K2 104.5(3) . .
C20 O20 C39 117.7(4) . .
C20 O20 K1 108.3(3) . .
C39 O20 K1 106.5(3) . .
C62 O25 C25 129.0(5) . .
C27 O27 C40 117.9(5) . .
C42 O43 C44 112.2(4) . .
C42 O43 K1 118.7(3) . .
C44 O43 K1 121.7(3) . .
C45 O46 C47 112.9(5) . .
C45 O46 K1 107.8(3) . .
C47 O46 K1 117.4(4) . .
C50 O49 C48 113.4(6) . .
C53 O54 C55 111.1(4) . .
C53 O54 K2 118.7(3) . .
C55 O54 K2 121.5(4) . .
C58 O57 C56 109.9(6) . .
C58 O57 K2 119.9(5) . .
C56 O57 K2 109.2(4) . .
O43 K1 F34B 106.2(4) . .
O43 K1 O4 60.48(10) . .
F34B K1 O4 78.0(5) . .
O43 K1 F36A 81.1(3) . .
F34B K1 F36A 40.1(4) . .
O4 K1 F36A 91.8(3) . .
O43 K1 O46 59.55(12) . .
F34B K1 O46 139.5(3) . .
O4 K1 O46 115.81(12) . .
F36A K1 O46 99.7(3) . .
O43 K1 O20 161.07(11) . .
F34B K1 O20 79.3(5) . .
O4 K1 O20 138.09(10) . .
F36A K1 O20 93.0(3) . .
O46 K1 O20 104.31(12) . .
O43 K1 F36B 79.9(4) . .
F34B K1 F36B 42.7(4) . .
O4 K1 F36B 93.2(4) . .
F36A K1 F36B 2.7(4) . .
O46 K1 F36B 97.0(2) . .
O20 K1 F36B 93.5(4) . .
O43 K1 F34A 107.7(2) . .
F34B K1 F34A 3.8(5) . .
O4 K1 F34A 76.1(3) . .
F36A K1 F34A 43.8(3) . .
O46 K1 F34A 143.4(3) . .
O20 K1 F34A 79.0(2) . .
F36B K1 F34A 46.5(3) . .
O43 K1 C9 121.14(11) . .
F34B K1 C9 97.5(3) . .
O4 K1 C9 73.64(10) . .
F36A K1 C9 137.6(3) . .
O46 K1 C9 122.61(13) . .
O20 K1 C9 74.98(10) . .
F36B K1 C9 140.2(2) . .
F34A K1 C9 93.7(3) . .
O43 K1 C12 94.12(13) . .
F34B K1 C12 146.4(3) . .
O4 K1 C12 89.69(12) . .
F36A K1 C12 173.5(3) . .
O46 K1 C12 73.96(13) . .
O20 K1 C12 90.13(12) . .
F36B K1 C12 170.9(2) . .
F34A K1 C12 142.6(3) . .
C9 K1 C12 48.87(12) . .
O43 K1 C10 133.92(12) . .
F34B K1 C10 107.6(4) . .
O4 K1 C10 97.42(10) . .
F36A K1 C10 143.3(3) . .
O46 K1 C10 107.83(13) . .
O20 K1 C10 57.28(10) . .
F36B K1 C10 145.1(3) . .
F34A K1 C10 104.4(3) . .
C9 K1 C10 24.25(11) . .
C12 K1 C10 42.58(12) . .
O43 K1 C11 117.84(12) . .
F34B K1 C11 131.0(4) . .
O4 K1 C11 105.09(11) . .
F36A K1 C11 159.1(3) . .
O46 K1 C11 84.21(13) . .
O20 K1 C11 66.18(11) . .
F36B K1 C11 159.1(5) . .
F34A K1 C11 128.0(3) . .
C9 K1 C11 41.86(12) . .
C12 K1 C11 24.18(12) . .
C10 K1 C11 23.92(12) . .
O54 K2 F33B 83.4(5) . .
O54 K2 F33A 81.0(5) . .
F33B K2 F33A 2.5(7) . .
O54 K2 O57 58.61(14) . .
F33B K2 O57 105.1(3) . .
F33A K2 O57 103.0(4) . .
O54 K2 O18 60.12(10) . .
F33B K2 O18 86.7(5) . .
F33A K2 O18 86.3(5) . .
O57 K2 O18 115.21(13) . .
O54 K2 O6 163.40(11) . .
F33B K2 O6 88.9(5) . .
F33A K2 O6 91.0(5) . .
O57 K2 O6 109.85(13) . .
O18 K2 O6 134.29(10) . .
O54 K2 C26 99.40(13) . .
F33B K2 C26 175.4(3) . .
F33A K2 C26 177.1(4) . .
O57 K2 C26 79.56(14) . .
O18 K2 C26 91.49(12) . .
O6 K2 C26 89.27(12) . .
O54 K2 C27 88.23(12) . .
F33B K2 C27 152.9(5) . .
F33A K2 C27 152.9(5) . .
O57 K2 C27 92.18(13) . .
O18 K2 C27 66.91(11) . .
O6 K2 C27 104.89(11) . .
C26 K2 C27 24.65(13) . .
O54 K2 O60B 109.52(17) . .
F33B K2 O60B 117.5(5) . .
F33A K2 O60B 117.5(5) . .
O57 K2 O60B 51.12(18) . .
O18 K2 O60B 153.53(16) . .
O6 K2 O60B 61.38(15) . .
C26 K2 O60B 65.11(17) . .
C27 K2 O60B 89.53(17) . .
O54 K2 C22 99.53(12) . .
F33B K2 C22 132.9(4) . .
F33A K2 C22 134.0(4) . .
O57 K2 C22 116.54(13) . .
O18 K2 C22 56.77(10) . .
O6 K2 C22 96.48(10) . .
C26 K2 C22 43.17(12) . .
C27 K2 C22 24.41(12) . .
O60B K2 C22 105.76(16) . .
O54 K2 C23 123.21(12) . .
F33B K2 C23 126.2(3) . .
F33A K2 C23 128.3(4) . .
O57 K2 C23 128.68(13) . .
O18 K2 C23 73.31(10) . .
O6 K2 C23 73.05(10) . .
C26 K2 C23 49.14(12) . .
C27 K2 C23 42.06(11) . .
O60B K2 C23 97.65(17) . .
C22 K2 C23 23.85(10) . .
O54 K2 C25 123.46(13) . .
F33B K2 C25 153.1(5) . .
F33A K2 C25 155.5(5) . .
O57 K2 C25 91.26(14) . .
O18 K2 C25 105.74(11) . .
O6 K2 C25 65.21(11) . .
C26 K2 C25 24.27(13) . .
C27 K2 C25 42.64(12) . .
O60B K2 C25 57.54(17) . .
C22 K2 C25 49.46(12) . .
C23 K2 C25 41.56(12) . .
F14 P1 F13 91.2(3) . .
F14 P1 F13 91.2(3) . 2_556
F13 P1 F13 177.7(5) . 2_556
F14 P1 F12 90.0(2) . .
F13 P1 F12 90.8(3) . .
F13 P1 F12 89.2(3) 2_556 .
F14 P1 F12 90.0(2) . 2_556
F13 P1 F12 89.2(3) . 2_556
F13 P1 F12 90.8(3) 2_556 2_556
F12 P1 F12 179.9(4) . 2_556
F14 P1 F11 180.000(1) . .
F13 P1 F11 88.8(3) . .
F13 P1 F11 88.8(3) 2_556 .
F12 P1 F11 90.0(2) . .
F12 P1 F11 90.0(2) 2_556 .
F24 P2 F21 93.2(4) . 2
F24 P2 F21 93.1(4) . .
F21 P2 F21 173.7(9) 2 .
F24 P2 F22 90.3(3) . 2
F21 P2 F22 92.6(4) 2 2
F21 P2 F22 87.4(4) . 2
F24 P2 F22 90.3(3) . .
F21 P2 F22 87.4(4) 2 .
F21 P2 F22 92.6(4) . .
F22 P2 F22 179.5(6) 2 .
F24 P2 F23 180.000(2) . .
F21 P2 F23 86.8(4) 2 .
F21 P2 F23 86.9(4) . .
F22 P2 F23 89.7(3) 2 .
F22 P2 F23 89.7(3) . .
F33B P3 F36A 174.6(7) . .
F33B P3 F31 93.1(5) . .
F36A P3 F31 92.1(6) . .
F33B P3 F35 91.5(10) . .
F36A P3 F35 90.1(5) . .
F31 P3 F35 89.86(17) . .
F36A P3 F33A 178.4(10) . .
F31 P3 F33A 89.2(7) . .
F35 P3 F33A 89.0(9) . .
F33B P3 F32 88.0(10) . .
F36A P3 F32 90.4(5) . .
F31 P3 F32 90.02(17) . .
F35 P3 F32 179.5(2) . .
F33A P3 F32 90.5(9) . .
F33B P3 F34A 79.4(15) . .
F36A P3 F34A 95.4(13) . .
F31 P3 F34A 172.5(15) . .
F35 P3 F34A 90.6(5) . .
F33A P3 F34A 83.3(13) . .
F32 P3 F34A 89.4(5) . .
F33B P3 F34B 97.7(8) . .
F36A P3 F34B 77.2(8) . .
F31 P3 F34B 169.2(7) . .
F35 P3 F34B 89.0(8) . .
F33A P3 F34B 101.5(9) . .
F32 P3 F34B 91.2(8) . .
F33B P3 F36B 179.2(13) . .
F31 P3 F36B 86.7(5) . .
F35 P3 F36B 89.3(9) . .
F33A P3 F36B 175.5(9) . .
F32 P3 F36B 91.2(9) . .
F34A P3 F36B 100.8(14) . .
F34B P3 F36B 82.5(8) . .
P3 F33A K2 135.2(11) . .
P3 F34A K1 102.2(17) . .
P3 F36A K1 118.5(8) . .
P3 F33B K2 141.2(8) . .
P3 F34B K1 124.2(10) . .
P3 F36B K1 110.5(6) . .

loop_
_geom_bond_atom_site_label_1
_geom_bond_atom_site_label_2
_geom_bond_distance
_geom_bond_site_symmetry_2
C1 C6 1.401(6) .
C1 C2 1.403(6) .
C1 C28 1.520(6) .
C2 C3 1.385(6) .
C3 C4 1.395(6) .
C3 C7 1.510(6) .
C4 C5 1.379(7) .
C4 O4 1.388(5) .
C5 C6 1.386(7) .
C6 O6 1.391(6) .
C7 C8 1.527(6) .
C7 C29 1.544(6) .
C8 C9 1.392(6) .
C8 C13 1.393(7) .
C8 K1 3.369(5) .
C9 C10 1.403(6) .
C9 K1 3.319(5) .
C10 C11 1.391(7) .
C10 C14 1.513(6) .
C10 K1 3.355(4) .
C11 O11 1.372(6) .
C11 C12 1.402(7) .
C11 K1 3.358(5) .
C12 C13 1.378(7) .
C12 K1 3.333(6) .
C13 O13 1.369(6) .
C13 K1 3.371(5) .
C14 C15 1.522(6) .
C14 C31 1.536(6) .
C15 C16 1.391(6) .
C15 C20 1.397(6) .
C16 C17 1.391(6) .
C17 C18 1.387(6) .
C17 C21 1.526(6) .
C18 O18 1.379(6) .
C18 C19 1.381(7) .
C19 C20 1.387(7) .
C20 O20 1.385(5) .
C21 C22 1.517(6) .
C21 C33 1.549(6) .
C22 C23 1.384(6) .
C22 C27 1.401(7) .
C22 K2 3.337(5) .
C23 C24 1.390(6) .
C23 K2 3.359(4) .
C24 C25 1.394(7) .
C24 C28 1.528(6) .
C24 K2 3.396(5) .
C25 O25 1.365(6) .
C25 C26 1.398(7) .
C25 K2 3.360(6) .
C26 C27 1.401(7) .
C26 K2 3.279(6) .
C27 O27 1.370(6) .
C27 K2 3.281(5) .
C28 C35 1.536(6) .
C29 C30 1.520(7) .
C31 C32 1.498(8) .
C33 C34 1.517(7) .
C35 C36 1.512(8) .
C37 O6 1.422(6) .
C38 O13 1.402(7) .
C39 O20 1.419(6) .
C40 O27 1.416(7) .
C41 O4 1.436(5) .
C41 C42 1.506(7) .
C41 K1 3.515(5) .
C42 O43 1.425(6) .
C44 O43 1.432(7) .
C44 C45 1.491(9) .
C45 O46 1.402(8) .
C47 O46 1.452(8) .
C47 C48 1.536(11) .
C48 O49 1.459(8) .
C50 C51 1.441(10) .
C50 O49 1.444(8) .
C51 O11 1.383(7) .
C52 O18 1.433(5) .
C52 C53 1.502(7) .
C53 O54 1.429(7) .
C55 O54 1.439(7) .
C55 C56 1.466(10) .
C56 O57 1.421(9) .
C58 O57 1.417(8) .
C58 C59 1.479(8) .
C59 O60B 1.310(8) .
C59 O60A 1.386(8) .
O60A C61A 1.402(9) .
C61A C62 1.442(9) .
O60B C61B 1.444(9) .
O60B K2 3.294(8) .
C61B C62 1.640(9) .
C62 O25 1.267(7) .
O4 K1 2.896(3) .
O6 K2 2.985(3) .
O18 K2 2.952(4) .
O20 K1 2.950(4) .
O43 K1 2.719(4) .
O46 K1 2.950(4) .
O54 K2 2.739(4) .
O57 K2 2.948(5) .
K1 F34B 2.801(16) .
K1 F36A 2.945(11) .
K1 F36B 3.047(13) .
K1 F34A 3.27(4) .
K2 F33B 2.841(9) .
K2 F33A 2.883(11) .
P1 F14 1.569(7) .
P1 F13 1.574(6) .
P1 F13 1.574(6) 2_556
P1 F12 1.577(4) .
P1 F12 1.577(4) 2_556
P1 F11 1.600(6) .
P2 F24 1.514(10) .
P2 F21 1.525(6) 2
P2 F21 1.525(6) .
P2 F22 1.562(6) 2
P2 F22 1.562(6) .
P2 F23 1.580(9) .
P3 F33B 1.553(10) .
P3 F36A 1.558(9) .
P3 F31 1.560(3) .
P3 F35 1.588(3) .
P3 F33A 1.593(11) .
P3 F32 1.595(3) .
P3 F34A 1.604(9) .
P3 F34B 1.607(11) .
P3 F36B 1.641(10) .

loop_
_geom_torsion_atom_site_label_1
_geom_torsion_atom_site_label_2
_geom_torsion_atom_site_label_3
_geom_torsion_atom_site_label_4
_geom_torsion
C6 C1 C2 C3 1.1(6)
C28 C1 C2 C3 -177.2(4)
C1 C2 C3 C4 -2.3(7)
C1 C2 C3 C7 175.9(4)
C2 C3 C4 C5 2.6(7)
C7 C3 C4 C5 -175.6(4)
C2 C3 C4 O4 -174.4(4)
C7 C3 C4 O4 7.3(6)
O4 C4 C5 C6 175.0(4)
C3 C4 C5 C6 -1.8(7)
C4 C5 C6 O6 -177.6(4)
C4 C5 C6 C1 0.6(7)
C2 C1 C6 C5 -0.2(6)
C28 C1 C6 C5 178.2(4)
C2 C1 C6 O6 178.0(4)
C28 C1 C6 O6 -3.5(6)
C2 C3 C7 C8 107.9(5)
C4 C3 C7 C8 -74.0(5)
C2 C3 C7 C29 -18.1(6)
C4 C3 C7 C29 160.1(4)
C3 C7 C8 C9 -46.0(6)
C29 C7 C8 C9 82.6(5)
C3 C7 C8 C13 135.6(4)
C29 C7 C8 C13 -95.8(5)
C3 C7 C8 K1 43.2(4)
C29 C7 C8 K1 171.8(3)
C13 C8 C9 C10 2.0(7)
C7 C8 C9 C10 -176.4(4)
K1 C8 C9 C10 70.2(4)
C13 C8 C9 K1 -68.2(4)
C7 C8 C9 K1 113.3(4)
C8 C9 C10 C11 -1.8(7)
K1 C9 C10 C11 68.8(4)
C8 C9 C10 C14 174.7(4)
K1 C9 C10 C14 -114.7(4)
C8 C9 C10 K1 -70.6(4)
C9 C10 C11 O11 -179.1(4)
C14 C10 C11 O11 4.4(7)
K1 C10 C11 O11 -111.3(4)
C9 C10 C11 C12 -1.1(7)
C14 C10 C11 C12 -177.6(5)
K1 C10 C11 C12 66.6(5)
C9 C10 C11 K1 -67.8(4)
C14 C10 C11 K1 115.7(4)
O11 C11 C12 C13 -178.3(5)
C10 C11 C12 C13 3.9(8)
K1 C11 C12 C13 71.1(5)
O11 C11 C12 K1 110.6(5)
C10 C11 C12 K1 -67.2(4)
C11 C12 C13 O13 177.4(5)
K1 C12 C13 O13 -112.0(5)
C11 C12 C13 C8 -3.7(8)
K1 C12 C13 C8 66.9(4)
C11 C12 C13 K1 -70.6(5)
C9 C8 C13 O13 179.8(4)
C7 C8 C13 O13 -1.8(7)
K1 C8 C13 O13 112.8(4)
C9 C8 C13 C12 0.8(7)
C7 C8 C13 C12 179.2(5)
K1 C8 C13 C12 -66.2(5)
C9 C8 C13 K1 67.0(4)
C7 C8 C13 K1 -114.6(4)
C11 C10 C14 C15 -133.6(5)
C9 C10 C14 C15 50.0(6)
K1 C10 C14 C15 -40.1(5)
C11 C10 C14 C31 100.2(5)
C9 C10 C14 C31 -76.2(5)
K1 C10 C14 C31 -166.3(3)
C10 C14 C15 C16 -109.1(5)
C31 C14 C15 C16 15.1(6)
C10 C14 C15 C20 72.3(5)
C31 C14 C15 C20 -163.5(4)
C20 C15 C16 C17 0.8(6)
C14 C15 C16 C17 -177.9(4)
C15 C16 C17 C18 -2.6(6)
C15 C16 C17 C21 176.7(4)
C16 C17 C18 O18 -174.9(4)
C21 C17 C18 O18 5.8(6)
C16 C17 C18 C19 3.4(7)
C21 C17 C18 C19 -175.9(4)
O18 C18 C19 C20 175.8(4)
C17 C18 C19 C20 -2.4(7)
C18 C19 C20 O20 -176.0(4)
C18 C19 C20 C15 0.5(7)
C16 C15 C20 O20 177.0(4)
C14 C15 C20 O20 -4.3(6)
C16 C15 C20 C19 0.3(6)
C14 C15 C20 C19 179.0(4)
C18 C17 C21 C22 -73.1(5)
C16 C17 C21 C22 107.6(5)
C18 C17 C21 C33 161.3(4)
C16 C17 C21 C33 -17.9(6)
C17 C21 C22 C23 -49.2(6)
C33 C21 C22 C23 77.8(5)
C17 C21 C22 C27 135.0(5)
C33 C21 C22 C27 -97.9(5)
C17 C21 C22 K2 44.8(4)
C33 C21 C22 K2 171.9(3)
C27 C22 C23 C24 1.2(7)
C21 C22 C23 C24 -174.7(4)
K2 C22 C23 C24 68.3(4)
C27 C22 C23 K2 -67.0(4)
C21 C22 C23 K2 117.1(4)
C22 C23 C24 C25 -0.3(7)
K2 C23 C24 C25 66.8(4)
C22 C23 C24 C28 176.5(4)
K2 C23 C24 C28 -116.5(4)
C22 C23 C24 K2 -67.0(4)
C23 C24 C25 O25 176.4(5)
C28 C24 C25 O25 -0.4(7)
K2 C24 C25 O25 -116.9(5)
C23 C24 C25 C26 -1.9(8)
C28 C24 C25 C26 -178.6(5)
K2 C24 C25 C26 64.9(5)
C23 C24 C25 K2 -66.8(4)
C28 C24 C25 K2 116.5(4)
O25 C25 C26 C27 -175.1(6)
C24 C25 C26 C27 3.0(9)
K2 C25 C26 C27 70.5(5)
O25 C25 C26 K2 114.4(6)
C24 C25 C26 K2 -67.5(5)
C23 C22 C27 O27 178.5(4)
C21 C22 C27 O27 -5.6(7)
K2 C22 C27 O27 109.6(4)
C23 C22 C27 C26 0.0(7)
C21 C22 C27 C26 175.8(5)
K2 C22 C27 C26 -69.0(5)
C23 C22 C27 K2 69.0(4)
C21 C22 C27 K2 -115.2(4)
C25 C26 C27 O27 179.5(5)
K2 C26 C27 O27 -108.2(5)
C25 C26 C27 C22 -2.0(8)
K2 C26 C27 C22 70.3(5)
C25 C26 C27 K2 -72.3(5)
C6 C1 C28 C24 71.1(5)
C2 C1 C28 C24 -110.6(5)
C6 C1 C28 C35 -164.5(4)
C2 C1 C28 C35 13.8(6)
C23 C24 C28 C1 50.0(5)
C25 C24 C28 C1 -133.3(5)
K2 C24 C28 C1 -41.4(4)
C23 C24 C28 C35 -76.5(5)
C25 C24 C28 C35 100.2(5)
K2 C24 C28 C35 -167.8(3)
C3 C7 C29 C30 -63.4(6)
C8 C7 C29 C30 169.7(4)
C10 C14 C31 C32 -64.1(6)
C15 C14 C31 C32 170.6(5)
C22 C21 C33 C34 61.4(6)
C17 C21 C33 C34 -172.1(4)
C1 C28 C35 C36 172.8(5)
C24 C28 C35 C36 -62.6(6)
O4 C41 C42 O43 70.8(5)
K1 C41 C42 O43 22.7(3)
O43 C44 C45 O46 -63.6(7)
O46 C47 C48 O49 -75.8(8)
O49 C50 C51 O11 63.9(8)
O18 C52 C53 O54 71.3(5)
O54 C55 C56 O57 -64.4(8)
O57 C58 C59 O60B 55.4(10)
O57 C58 C59 O60A -51.8(14)
O60B C59 O60A C61A 63.4(11)
C58 C59 O60A C61A -179.8(10)
C59 O60A C61A C62 -99.7(12)
O60A C59 O60B C61B -44.4(9)
C58 C59 O60B C61B 179.5(7)
O60A C59 O60B K2 110.0(6)
C58 C59 O60B K2 -26.1(9)
C59 O60B C61B C62 89.4(11)
K2 O60B C61B C62 -61.5(12)
O60A C61A C62 O25 57(2)
O60A C61A C62 C61B 70.7(8)
O60B C61B C62 O25 79.9(11)
O60B C61B C62 C61A -93.9(11)
C5 C4 O4 C41 29.8(6)
C3 C4 O4 C41 -153.1(4)
C5 C4 O4 K1 -90.5(4)
C3 C4 O4 K1 86.6(4)
C42 C41 O4 C4 168.2(4)
K1 C41 O4 C4 -125.1(4)
C42 C41 O4 K1 -66.8(4)
C5 C6 O6 C37 -25.4(6)
C1 C6 O6 C37 156.3(4)
C5 C6 O6 K2 89.7(4)
C1 C6 O6 K2 -88.5(4)
C10 C11 O11 C51 -154.7(6)
C12 C11 O11 C51 27.4(9)
K1 C11 O11 C51 117.3(5)
C50 C51 O11 C11 -122.8(7)
C12 C13 O13 C38 -12.3(8)
C8 C13 O13 C38 168.7(6)
K1 C13 O13 C38 -102.8(6)
C19 C18 O18 C52 29.6(6)
C17 C18 O18 C52 -152.1(4)
C19 C18 O18 K2 -93.3(4)
C17 C18 O18 K2 85.0(4)
C53 C52 O18 C18 169.3(4)
C53 C52 O18 K2 -63.1(4)
C19 C20 O20 C39 -31.0(6)
C15 C20 O20 C39 152.3(4)
C19 C20 O20 K1 89.7(4)
C15 C20 O20 K1 -86.9(4)
C61A C62 O25 C25 -94.4(18)
C61B C62 O25 C25 -106.5(8)
C24 C25 O25 C62 176.6(7)
C26 C25 O25 C62 -5.2(12)
K2 C25 O25 C62 84.4(9)
C22 C27 O27 C40 153.3(6)
C26 C27 O27 C40 -28.1(9)
K2 C27 O27 C40 -117.0(6)
C41 C42 O43 C44 175.2(4)
C41 C42 O43 K1 -34.3(5)
C45 C44 O43 C42 -172.8(5)
C45 C44 O43 K1 37.7(6)
C44 C45 O46 C47 -173.1(6)
C44 C45 O46 K1 55.5(6)
C48 C47 O46 C45 177.6(6)
C48 C47 O46 K1 -56.1(7)
C51 C50 O49 C48 -91.7(8)
C47 C48 O49 C50 -175.8(6)
C52 C53 O54 C55 173.0(5)
C52 C53 O54 K2 -38.8(5)
C56 C55 O54 C53 -173.1(6)
C56 C55 O54 K2 39.8(8)
C59 C58 O57 C56 169.4(7)
C59 C58 O57 K2 -62.8(8)
C55 C56 O57 C58 -170.0(6)
C55 C56 O57 K2 56.5(7)
C42 O43 K1 F34B 66.0(5)
C44 O43 K1 F34B -146.4(6)
C42 O43 K1 O4 0.4(3)
C44 O43 K1 O4 148.0(4)
C42 O43 K1 F36A 97.6(4)
C44 O43 K1 F36A -114.8(5)
C42 O43 K1 O46 -155.6(4)
C44 O43 K1 O46 -8.0(4)
C42 O43 K1 O20 170.6(4)
C44 O43 K1 O20 -41.8(6)
C42 O43 K1 F36B 100.0(5)
C44 O43 K1 F36B -112.4(5)
C42 O43 K1 F34A 62.3(4)
C44 O43 K1 F34A -150.1(5)
C42 O43 K1 C9 -43.5(4)
C44 O43 K1 C9 104.1(4)
C42 O43 K1 C12 -86.9(4)
C44 O43 K1 C12 60.7(4)
C42 O43 K1 C10 -69.8(4)
C44 O43 K1 C10 77.8(4)
C42 O43 K1 C11 -91.8(4)
C44 O43 K1 C11 55.8(4)
C4 O4 K1 O43 163.0(3)
C41 O4 K1 O43 34.4(3)
C4 O4 K1 F34B 46.3(4)
C41 O4 K1 F34B -82.2(4)
C4 O4 K1 F36A 84.2(4)
C41 O4 K1 F36A -44.4(4)
C4 O4 K1 O46 -174.1(3)
C41 O4 K1 O46 57.3(3)
C4 O4 K1 O20 -12.3(3)
C41 O4 K1 O20 -140.9(3)
C4 O4 K1 F36B 86.5(4)
C41 O4 K1 F36B -42.1(4)
C4 O4 K1 F34A 42.9(4)
C41 O4 K1 F34A -85.6(4)
C4 O4 K1 C9 -55.3(3)
C41 O4 K1 C9 176.1(3)
C4 O4 K1 C12 -102.1(3)
C41 O4 K1 C12 129.3(3)
C4 O4 K1 C10 -60.1(3)
C41 O4 K1 C10 171.3(3)
C4 O4 K1 C11 -83.3(3)
C41 O4 K1 C11 148.1(3)
C45 O46 K1 O43 -24.6(4)
C47 O46 K1 O43 -153.4(5)
C45 O46 K1 F34B 54.4(8)
C47 O46 K1 F34B -74.4(9)
C45 O46 K1 O4 -47.7(4)
C47 O46 K1 O4 -176.6(4)
C45 O46 K1 F36A 49.0(5)
C47 O46 K1 F36A -79.8(5)
C45 O46 K1 O20 144.7(4)
C47 O46 K1 O20 15.9(5)
C45 O46 K1 F36B 49.3(6)
C47 O46 K1 F36B -79.5(7)
C45 O46 K1 F34A 53.9(6)
C47 O46 K1 F34A -74.9(6)
C45 O46 K1 C9 -134.2(4)
C47 O46 K1 C9 97.0(5)
C45 O46 K1 C12 -129.4(4)
C47 O46 K1 C12 101.8(5)
C45 O46 K1 C10 -155.6(4)
C47 O46 K1 C10 75.6(5)
C45 O46 K1 C11 -151.7(4)
C47 O46 K1 C11 79.5(5)
C20 O20 K1 O43 -154.6(4)
C39 O20 K1 O43 -27.2(5)
C20 O20 K1 F34B -45.7(4)
C39 O20 K1 F34B 81.8(5)
C20 O20 K1 O4 12.5(3)
C39 O20 K1 O4 140.0(3)
C20 O20 K1 F36A -83.5(4)
C39 O20 K1 F36A 43.9(4)
C20 O20 K1 O46 175.7(3)
C39 O20 K1 O46 -56.9(3)
C20 O20 K1 F36B -86.2(4)
C39 O20 K1 F36B 41.3(4)
C20 O20 K1 F34A -41.8(4)
C39 O20 K1 F34A 85.7(4)
C20 O20 K1 C9 55.2(3)
C39 O20 K1 C9 -177.4(3)
C20 O20 K1 C12 102.2(3)
C39 O20 K1 C12 -130.4(3)
C20 O20 K1 C10 73.4(3)
C39 O20 K1 C10 -159.1(3)
C20 O20 K1 C11 98.7(3)
C39 O20 K1 C11 -133.8(3)
C8 C9 K1 O43 -2.7(3)
C10 C9 K1 O43 -129.2(3)
C8 C9 K1 F34B -116.8(5)
C10 C9 K1 F34B 116.7(5)
C8 C9 K1 O4 -41.7(3)
C10 C9 K1 O4 -168.2(3)
C8 C9 K1 F36A -115.8(5)
C10 C9 K1 F36A 117.6(5)
C8 C9 K1 O46 68.9(3)
C10 C9 K1 O46 -57.7(3)
C8 C9 K1 O20 166.5(3)
C10 C9 K1 O20 39.9(3)
C8 C9 K1 F36B -116.5(8)
C10 C9 K1 F36B 116.9(8)
C8 C9 K1 F34A -116.0(4)
C10 C9 K1 F34A 117.5(3)
C8 C9 K1 C12 62.7(3)
C10 C9 K1 C12 -63.8(3)
C8 C9 K1 C10 126.5(4)
C8 C9 K1 C11 95.6(3)
C10 C9 K1 C11 -31.0(3)
C13 C12 K1 O43 67.0(3)
C11 C12 K1 O43 -169.3(3)
C13 C12 K1 F34B -60.8(9)
C11 C12 K1 F34B 62.9(9)
C13 C12 K1 O4 6.7(3)
C11 C12 K1 O4 130.4(3)
C13 C12 K1 O46 123.7(3)
C11 C12 K1 O46 -112.6(3)
C13 C12 K1 O20 -131.4(3)
C11 C12 K1 O20 -7.7(3)
C13 C12 K1 F34A -59.5(5)
C11 C12 K1 F34A 64.2(5)
C13 C12 K1 C9 -61.7(3)
C11 C12 K1 C9 62.0(3)
C13 C12 K1 C10 -94.7(3)
C11 C12 K1 C10 29.0(3)
C13 C12 K1 C11 -123.7(5)
C11 C10 K1 O43 -55.1(3)
C9 C10 K1 O43 67.0(3)
C14 C10 K1 O43 -175.7(3)
C11 C10 K1 F34B 169.6(5)
C9 C10 K1 F34B -68.3(5)
C14 C10 K1 F34B 49.0(6)
C11 C10 K1 O4 -110.7(3)
C9 C10 K1 O4 11.4(3)
C14 C10 K1 O4 128.7(3)
C11 C10 K1 F36A 146.1(5)
C9 C10 K1 F36A -91.7(5)
C14 C10 K1 F36A 25.5(6)
C11 C10 K1 O46 9.5(3)
C9 C10 K1 O46 131.6(3)
C14 C10 K1 O46 -111.1(3)
C11 C10 K1 O20 105.3(3)
C9 C10 K1 O20 -132.5(3)
C14 C10 K1 O20 -15.3(3)
C11 C10 K1 F36B 142.7(7)
C9 C10 K1 F36B -95.1(7)
C14 C10 K1 F36B 22.1(8)
C11 C10 K1 F34A 171.8(4)
C9 C10 K1 F34A -66.0(4)
C14 C10 K1 F34A 51.2(4)
C11 C10 K1 C9 -122.1(4)
C14 C10 K1 C9 117.3(5)
C11 C10 K1 C12 -29.3(3)
C9 C10 K1 C12 92.8(3)
C14 C10 K1 C12 -149.9(4)
C9 C10 K1 C11 122.1(4)
C14 C10 K1 C11 -120.6(5)
O11 C11 K1 O43 -108.6(3)
C10 C11 K1 O43 138.1(3)
C12 C11 K1 O43 12.1(3)
O11 C11 K1 F34B 100.1(7)
C10 C11 K1 F34B -13.2(7)
C12 C11 K1 F34B -139.2(7)
O11 C11 K1 O4 -172.9(3)
C10 C11 K1 O4 73.8(3)
C12 C11 K1 O4 -52.1(3)
O11 C11 K1 F36A 44.4(9)
C10 C11 K1 F36A -68.9(9)
C12 C11 K1 F36A 165.2(8)
O11 C11 K1 O46 -57.7(3)
C10 C11 K1 O46 -170.9(3)
C12 C11 K1 O46 63.1(3)
O11 C11 K1 O20 50.8(3)
C10 C11 K1 O20 -62.5(3)
C12 C11 K1 O20 171.6(3)
O11 C11 K1 F36B 36.9(8)
C10 C11 K1 F36B -76.4(7)
C12 C11 K1 F36B 157.7(7)
O11 C11 K1 F34A 103.2(4)
C10 C11 K1 F34A -10.1(5)
C12 C11 K1 F34A -136.0(4)
O11 C11 K1 C9 144.7(4)
C10 C11 K1 C9 31.4(3)
C12 C11 K1 C9 -94.5(3)
O11 C11 K1 C12 -120.8(5)
C10 C11 K1 C12 125.9(5)
O11 C11 K1 C10 113.3(5)
C12 C11 K1 C10 -125.9(5)
C53 O54 K2 F33B 94.8(5)
C55 O54 K2 F33B -120.5(6)
C53 O54 K2 F33A 95.7(6)
C55 O54 K2 F33A -119.6(6)
C53 O54 K2 O57 -153.1(4)
C55 O54 K2 O57 -8.3(5)
C53 O54 K2 O18 4.8(3)
C55 O54 K2 O18 149.6(5)
C53 O54 K2 O6 157.8(4)
C55 O54 K2 O6 -57.4(7)
C53 O54 K2 C26 -81.5(4)
C55 O54 K2 C26 63.3(5)
C53 O54 K2 C27 -59.4(4)
C55 O54 K2 C27 85.3(5)
C53 O54 K2 O60B -148.3(4)
C55 O54 K2 O60B -3.5(5)
C53 O54 K2 C22 -37.7(4)
C55 O54 K2 C22 107.1(5)
C53 O54 K2 C23 -34.7(4)
C55 O54 K2 C23 110.1(5)
C53 O54 K2 C25 -84.9(4)
C55 O54 K2 C25 59.8(5)
C58 O57 K2 O54 -153.1(5)
C56 O57 K2 O54 -25.0(4)
C58 O57 K2 F33B -80.8(7)
C56 O57 K2 F33B 47.3(7)
C58 O57 K2 F33A -82.3(7)
C56 O57 K2 F33A 45.8(7)
C58 O57 K2 O18 -174.3(4)
C56 O57 K2 O18 -46.2(5)
C58 O57 K2 O6 13.6(5)
C56 O57 K2 O6 141.7(5)
C58 O57 K2 C26 99.0(5)
C56 O57 K2 C26 -132.9(5)
C58 O57 K2 C27 120.3(5)
C56 O57 K2 C27 -111.6(5)
C58 O57 K2 O60B 32.7(5)
C56 O57 K2 O60B 160.7(5)
C58 O57 K2 C22 121.9(5)
C56 O57 K2 C22 -110.0(5)
C58 O57 K2 C23 97.4(5)
C56 O57 K2 C23 -134.5(4)
C58 O57 K2 C25 77.6(5)
C56 O57 K2 C25 -154.3(5)
C18 O18 K2 O54 160.5(3)
C52 O18 K2 O54 30.5(3)
C18 O18 K2 F33B 76.2(4)
C52 O18 K2 F33B -53.8(4)
C18 O18 K2 F33A 78.8(5)
C52 O18 K2 F33A -51.3(5)
C18 O18 K2 O57 -178.6(3)
C52 O18 K2 O57 51.3(3)
C18 O18 K2 O6 -9.0(3)
C52 O18 K2 O6 -139.1(3)
C18 O18 K2 C26 -99.5(3)
C52 O18 K2 C26 130.5(3)
C18 O18 K2 C27 -97.6(3)
C52 O18 K2 C27 132.4(3)
C18 O18 K2 O60B -126.3(4)
C52 O18 K2 O60B 103.7(4)
C18 O18 K2 C22 -72.3(3)
C52 O18 K2 C22 157.7(3)
C18 O18 K2 C23 -53.2(3)
C52 O18 K2 C23 176.8(3)
C18 O18 K2 C25 -79.6(3)
C52 O18 K2 C25 150.4(3)
C6 O6 K2 O54 -135.9(4)
C37 O6 K2 O54 -11.5(6)
C6 O6 K2 F33B -73.6(4)
C37 O6 K2 F33B 50.8(5)
C6 O6 K2 F33A -75.0(5)
C37 O6 K2 F33A 49.3(5)
C6 O6 K2 O57 -179.2(3)
C37 O6 K2 O57 -54.9(3)
C6 O6 K2 O18 10.8(3)
C37 O6 K2 O18 135.1(3)
C6 O6 K2 C26 102.2(3)
C37 O6 K2 C26 -133.5(3)
C6 O6 K2 C27 82.9(3)
C37 O6 K2 C27 -152.8(3)
C6 O6 K2 O60B 164.0(3)
C37 O6 K2 O60B -71.7(3)
C6 O6 K2 C22 59.5(3)
C37 O6 K2 C22 -176.1(3)
C6 O6 K2 C23 55.0(3)
C37 O6 K2 C23 179.4(3)
C6 O6 K2 C25 98.9(3)
C37 O6 K2 C25 -136.8(3)
C25 C26 K2 O54 -173.0(3)
C27 C26 K2 O54 64.2(3)
C25 C26 K2 O57 -117.6(3)
C27 C26 K2 O57 119.6(3)
C25 C26 K2 O18 127.0(3)
C27 C26 K2 O18 4.2(3)
C25 C26 K2 O6 -7.2(3)
C27 C26 K2 O6 -130.1(3)
C25 C26 K2 C27 122.8(5)
C25 C26 K2 O60B -65.8(3)
C27 C26 K2 O60B 171.4(4)
C25 C26 K2 C22 93.0(3)
C27 C26 K2 C22 -29.8(3)
C25 C26 K2 C23 60.8(3)
C27 C26 K2 C23 -62.1(3)
C27 C26 K2 C25 -122.8(5)
O27 C27 K2 O54 2.9(3)
C22 C27 K2 O54 118.0(3)
C26 C27 K2 O54 -117.3(3)
O27 C27 K2 F33B -68.8(9)
C22 C27 K2 F33B 46.2(9)
C26 C27 K2 F33B 170.9(9)
O27 C27 K2 F33A -63.2(10)
C22 C27 K2 F33A 51.8(10)
C26 C27 K2 F33A 176.5(9)
O27 C27 K2 O57 61.4(3)
C22 C27 K2 O57 176.4(3)
C26 C27 K2 O57 -58.8(3)
O27 C27 K2 O18 -55.1(3)
C22 C27 K2 O18 59.9(3)
C26 C27 K2 O18 -175.4(3)
O27 C27 K2 O6 172.6(3)
C22 C27 K2 O6 -72.4(3)
C26 C27 K2 O6 52.4(3)
O27 C27 K2 C26 120.3(5)
C22 C27 K2 C26 -124.7(4)
O27 C27 K2 O60B 112.5(4)
C22 C27 K2 O60B -132.5(3)
C26 C27 K2 O60B -7.8(3)
O27 C27 K2 C22 -115.0(5)
C26 C27 K2 C22 124.7(4)
O27 C27 K2 C23 -145.5(4)
C22 C27 K2 C23 -30.5(2)
C26 C27 K2 C23 94.2(3)
O27 C27 K2 C25 150.9(4)
C22 C27 K2 C25 -94.1(3)
C26 C27 K2 C25 30.7(3)
C59 O60B K2 O54 -6.7(7)
C61B O60B K2 O54 141.1(7)
C59 O60B K2 F33B 86.0(8)
C61B O60B K2 F33B -126.2(8)
C59 O60B K2 F33A 83.2(8)
C61B O60B K2 F33A -129.0(9)
C59 O60B K2 O57 -1.4(6)
C61B O60B K2 O57 146.3(8)
C59 O60B K2 O18 -68.4(8)
C61B O60B K2 O18 79.4(8)
C59 O60B K2 O6 158.1(7)
C61B O60B K2 O6 -54.1(7)
C59 O60B K2 C26 -98.2(7)
C61B O60B K2 C26 49.6(7)
C59 O60B K2 C27 -94.6(7)
C61B O60B K2 C27 53.2(8)
C59 O60B K2 C22 -113.1(6)
C61B O60B K2 C22 34.7(8)
C59 O60B K2 C23 -136.0(6)
C61B O60B K2 C23 11.8(8)
C59 O60B K2 C25 -124.6(7)
C61B O60B K2 C25 23.2(7)
C23 C22 K2 O54 173.7(3)
C27 C22 K2 O54 -63.5(3)
C21 C22 K2 O54 54.8(3)
C23 C22 K2 F33B 83.9(7)
C27 C22 K2 F33B -153.4(7)
C21 C22 K2 F33B -35.1(8)
C23 C22 K2 F33A 87.0(7)
C27 C22 K2 F33A -150.2(7)
C21 C22 K2 F33A -31.9(7)
C23 C22 K2 O57 -126.7(3)
C27 C22 K2 O57 -4.0(3)
C21 C22 K2 O57 114.3(3)
C23 C22 K2 O18 129.3(3)
C27 C22 K2 O18 -108.0(3)
C21 C22 K2 O18 10.3(3)
C23 C22 K2 O6 -10.7(3)
C27 C22 K2 O6 112.0(3)
C21 C22 K2 O6 -129.7(3)
C23 C22 K2 C26 -92.7(3)
C27 C22 K2 C26 30.1(3)
C21 C22 K2 C26 148.4(4)
C23 C22 K2 C27 -122.7(4)
C21 C22 K2 C27 118.3(5)
C23 C22 K2 O60B -72.7(3)
C27 C22 K2 O60B 50.0(3)
C21 C22 K2 O60B 168.3(3)
C27 C22 K2 C23 122.7(4)
C21 C22 K2 C23 -119.0(5)
C23 C22 K2 C25 -60.0(3)
C27 C22 K2 C25 62.8(3)
C21 C22 K2 C25 -178.9(4)
C22 C23 K2 O54 -7.4(3)
C24 C23 K2 O54 -135.3(3)
C22 C23 K2 F33B -115.4(7)
C24 C23 K2 F33B 116.7(7)
C22 C23 K2 F33A -113.6(7)
C24 C23 K2 F33A 118.4(7)
C22 C23 K2 O57 66.7(3)
C24 C23 K2 O57 -61.2(3)
C22 C23 K2 O18 -42.5(3)
C24 C23 K2 O18 -170.4(3)
C22 C23 K2 O6 168.9(3)
C24 C23 K2 O6 41.0(3)
C22 C23 K2 C26 64.6(3)
C24 C23 K2 C26 -63.3(3)
C22 C23 K2 C27 31.3(3)
C24 C23 K2 C27 -96.6(3)
C22 C23 K2 O60B 112.0(3)
C24 C23 K2 O60B -15.9(3)
C24 C23 K2 C22 -127.9(4)
C22 C23 K2 C25 97.4(3)
C24 C23 K2 C25 -30.5(3)
O25 C25 K2 O54 -111.2(4)
C24 C25 K2 O54 134.6(3)
C26 C25 K2 O54 8.3(4)
O25 C25 K2 F33B 69.4(10)
C24 C25 K2 F33B -44.8(10)
C26 C25 K2 F33B -171.1(9)
O25 C25 K2 F33A 67.4(12)
C24 C25 K2 F33A -46.8(11)
C26 C25 K2 F33A -173.1(11)
O25 C25 K2 O57 -58.8(4)
C24 C25 K2 O57 -173.0(3)
C26 C25 K2 O57 60.7(3)
O25 C25 K2 O18 -175.5(4)
C24 C25 K2 O18 70.3(3)
C26 C25 K2 O18 -56.0(3)
O25 C25 K2 O6 52.5(4)
C24 C25 K2 O6 -61.7(3)
C26 C25 K2 O6 172.0(3)
O25 C25 K2 C26 -119.5(5)
C24 C25 K2 C26 126.3(5)
O25 C25 K2 C27 -150.7(5)
C24 C25 K2 C27 95.2(3)
C26 C25 K2 C27 -31.2(3)
O25 C25 K2 O60B -18.1(4)
C24 C25 K2 O60B -132.3(4)
C26 C25 K2 O60B 101.4(4)
O25 C25 K2 C22 176.5(4)
C24 C25 K2 C22 62.3(3)
C26 C25 K2 C22 -64.0(3)
O25 C25 K2 C23 144.6(5)
C24 C25 K2 C23 30.5(3)
C26 C25 K2 C23 -95.9(3)
F33B P3 F33A K2 -30(20)
F31 P3 F33A K2 -178.0(17)
F35 P3 F33A K2 92.1(16)
F32 P3 F33A K2 -88.0(16)
F34A P3 F33A K2 1.4(16)
F34B P3 F33A K2 3.3(19)
O54 K2 F33A P3 -129.7(19)
F33B K2 F33A P3 30(20)
O57 K2 F33A P3 175.6(17)
O18 K2 F33A P3 -69.4(18)
O6 K2 F33A P3 64.9(18)
C27 K2 F33A P3 -62(2)
O60B K2 F33A P3 122.9(17)
C22 K2 F33A P3 -35(2)
C23 K2 F33A P3 -4(2)
C25 K2 F33A P3 51(3)
F33B P3 F34A K1 -179.4(11)
F36A P3 F34A K1 -1.0(6)
F35 P3 F34A K1 89.2(4)
F33A P3 F34A K1 178.1(10)
F32 P3 F34A K1 -91.3(4)
F34B P3 F34A K1 4(4)
F36B P3 F34A K1 -0.2(10)
O43 K1 F34A P3 56.3(6)
F34B K1 F34A P3 -11(10)
O4 K1 F34A P3 108.5(6)
F36A K1 F34A P3 0.8(5)
O46 K1 F34A P3 -6.2(9)
O20 K1 F34A P3 -105.5(6)
F36B K1 F34A P3 0.2(7)
C9 K1 F34A P3 -179.4(5)
C12 K1 F34A P3 179.0(3)
C10 K1 F34A P3 -157.3(5)
C11 K1 F34A P3 -153.1(4)
F31 P3 F36A K1 -179.3(6)
F35 P3 F36A K1 -89.4(6)
F32 P3 F36A K1 90.7(6)
F34A P3 F36A K1 1.2(8)
F34B P3 F36A K1 -0.4(10)
F36B P3 F36A K1 -171(14)
O43 K1 F36A P3 -128.3(8)
F34B K1 F36A P3 0.4(9)
O4 K1 F36A P3 -68.5(7)
O46 K1 F36A P3 174.9(7)
O20 K1 F36A P3 69.8(7)
F36B K1 F36A P3 170(16)
F34A K1 F36A P3 -0.9(6)
C9 K1 F36A P3 -1.0(10)
C10 K1 F36A P3 36.4(11)
C11 K1 F36A P3 75.7(12)
F31 P3 F33B K2 177(2)
F35 P3 F33B K2 87(2)
F33A P3 F33B K2 145(24)
F32 P3 F33B K2 -93(2)
F34A P3 F33B K2 -3(2)
F34B P3 F33B K2 -2(2)
O54 K2 F33B P3 -124(2)
F33A K2 F33B P3 -144(24)
O57 K2 F33B P3 -179(2)
O18 K2 F33B P3 -64(2)
O6 K2 F33B P3 70(2)
C27 K2 F33B P3 -52(3)
O60B K2 F33B P3 127(2)
C22 K2 F33B P3 -28(3)
C23 K2 F33B P3 2(3)
C25 K2 F33B P3 55(3)
F33B P3 F34B K1 -177.8(14)
F36A P3 F34B K1 0.5(11)
F31 P3 F34B K1 7(5)
F35 P3 F34B K1 90.8(11)
F33A P3 F34B K1 179.6(14)
F32 P3 F34B K1 -89.7(11)
F34A P3 F34B K1 -174(5)
F36B P3 F34B K1 1.4(13)
O43 K1 F34B P3 53.1(14)
O4 K1 F34B P3 107.2(13)
F36A K1 F34B P3 -0.4(9)
O46 K1 F34B P3 -8.7(19)
O20 K1 F34B P3 -108.2(13)
F36B K1 F34B P3 -1.1(11)
F34A K1 F34B P3 167(11)
C9 K1 F34B P3 178.7(13)
C12 K1 F34B P3 178.0(6)
C10 K1 F34B P3 -158.7(12)
C11 K1 F34B P3 -153.1(10)
F36A P3 F36B K1 9(13)
F31 P3 F36B K1 179.8(9)
F35 P3 F36B K1 -90.3(8)
F32 P3 F36B K1 89.9(8)
F34A P3 F36B K1 0.2(11)
F34B P3 F36B K1 -1.1(11)
O43 K1 F36B P3 -126.7(12)
F34B K1 F36B P3 1.0(9)
O4 K1 F36B P3 -67.5(11)
F36A K1 F36B P3 -9(14)
O46 K1 F36B P3 176.0(10)
O20 K1 F36B P3 71.1(11)
F34A K1 F36B P3 -0.2(7)
C9 K1 F36B P3 0.6(17)
C10 K1 F36B P3 40.4(16)
C11 K1 F36B P3 83.9(14)
